data_2220463
loop_
_publ_author_name
'Eschwege, Karel G. von'
'Muller, Alfred'

_publ_section_title
;
 2,3-Bis(2-methoxyphenyl)tetrazolium-5-thiolate--acetone--dichloromethane
 (1/0.4/0.1)
;
_journal_coeditor_code CV2466
_journal_issue 1
_journal_name_full 'Acta Crystallographica Section E'
_journal_page_first o2
_journal_paper_doi 10.1107/S1600536808039731
_journal_volume 65
_journal_year 2009
_chemical_formula_iupac 'C15 H14 N4 O2 S, 0.4C3 H6 O, 0.1C H2 Cl2'
_chemical_formula_moiety 'C15 H14 N4 O2 S, 0.4(C3 H6 O), 0.1(C H2 Cl2)'
_chemical_formula_sum 'C16.3 H16.6 Cl0.2 N4 O2.4 S'
_chemical_formula_weight 346.09
_chemical_name_systematic
;
2,3-Bis(2-methoxyphenyl)tetrazolium-5-thiolate--acetone--dichloromethane
(1/0.4/0.1)
;
_space_group_IT_number 60
_symmetry_cell_setting orthorhombic
_symmetry_space_group_name_Hall '-P 2n 2ab'
_symmetry_space_group_name_H-M 'P b c n'
_audit_creation_method 'WinGX routine CIF_UPDATE'
_cell_angle_alpha 90
_cell_angle_beta 90
_cell_angle_gamma 90
_cell_formula_units_Z 8
_cell_length_a 19.5069(13)
_cell_length_b 12.5245(7)
_cell_length_c 13.2780(10)
_cell_measurement_reflns_used 1519
_cell_measurement_temperature 100(2)
_cell_measurement_theta_max 24.41
_cell_measurement_theta_min 2.47
_cell_volume 3244.0(4)
_computing_cell_refinement 'SAINT-Plus (Bruker, 2004)'
_computing_data_collection 'APEX2 (Bruker, 2008)'
_computing_data_reduction 'SAINT-Plus and XPREP (Bruker, 2004)'
_computing_molecular_graphics 'DIAMOND (Brandenburg & Putz, 2005)'
_computing_publication_material 'WinGX (Farrugia, 1999)'
_computing_structure_refinement 'SHELXL97 (Sheldrick, 2008)'
_computing_structure_solution 'SIR97 (Altomare <i>et al.</i>,  1999)'
_diffrn_ambient_temperature 100(2)
_diffrn_detector_area_resol_mean 8.4
_diffrn_measured_fraction_theta_full 0.992
_diffrn_measured_fraction_theta_max 0.992
_diffrn_measurement_device_type
;
Bruker X8 APEXII 4K Kappa CCD
;
_diffrn_measurement_method '\f and \w'
_diffrn_radiation_monochromator graphite
_diffrn_radiation_type MoK\a
_diffrn_radiation_wavelength 0.71073
_diffrn_reflns_av_R_equivalents 0.0506
_diffrn_reflns_limit_h_max 26
_diffrn_reflns_limit_h_min -15
_diffrn_reflns_limit_k_max 16
_diffrn_reflns_limit_k_min -12
_diffrn_reflns_limit_l_max 17
_diffrn_reflns_limit_l_min -13
_diffrn_reflns_number 10890
_diffrn_reflns_theta_full 28.3
_diffrn_reflns_theta_max 28.3
_diffrn_reflns_theta_min 2.09
_diffrn_standards_decay_% 0
_diffrn_standards_interval_count 0
_diffrn_standards_interval_time 0
_diffrn_standards_number 0
_exptl_absorpt_coefficient_mu 0.252
_exptl_absorpt_correction_T_max 0.972
_exptl_absorpt_correction_T_min 0.9191
_exptl_absorpt_correction_type multi-scan
_exptl_absorpt_process_details '(SADABS; Bruker, 2008)'
_exptl_crystal_colour red
_exptl_crystal_density_diffrn 1.417
_exptl_crystal_density_method 'not measured'
_exptl_crystal_description needle
_exptl_crystal_F_000 1448
_exptl_crystal_size_max 0.33
_exptl_crystal_size_mid 0.12
_exptl_crystal_size_min 0.11
_refine_diff_density_max 0.835
_refine_diff_density_min -0.568
_refine_ls_extinction_method none
_refine_ls_goodness_of_fit_ref 1.057
_refine_ls_hydrogen_treatment constr
_refine_ls_matrix_type full
_refine_ls_number_parameters 238
_refine_ls_number_reflns 4013
_refine_ls_number_restraints 2
_refine_ls_restrained_S_all 1.101
_refine_ls_R_factor_gt 0.0592
_refine_ls_shift/su_max 0
_refine_ls_shift/su_mean 0
_refine_ls_structure_factor_coef Fsqd
_refine_ls_weighting_details 'calc w=1/[\s^2^(Fo^2^)+(0.0769P)^2^+1.1580P] where P=(Fo^2^+2Fc^2^)/3'
_refine_ls_weighting_scheme calc
_refine_ls_wR_factor_ref 0.1692
_reflns_number_gt 2571
_reflns_number_total 4013
_reflns_threshold_expression I>2\s(I)
_cod_data_source_file cv2466.cif
_cod_data_source_block I
_cod_database_code 2220463
_cod_database_fobs_code 2220463

loop_
_symmetry_equiv_pos_as_xyz
'x, y, z'
'-x+1/2, -y+1/2, z+1/2'
'x+1/2, -y+1/2, -z'
'-x, y, -z+1/2'
'-x, -y, -z'
'x-1/2, y-1/2, -z-1/2'
'-x-1/2, y-1/2, z'
'x, -y, z-1/2'

loop_
_atom_site_type_symbol
_atom_site_label
_atom_site_fract_x
_atom_site_fract_y
_atom_site_fract_z
_atom_site_U_iso_or_equiv
_atom_site_adp_type
_atom_site_calc_flag
_atom_site_refinement_flags
_atom_site_occupancy
_atom_site_disorder_assembly
_atom_site_disorder_group
S S1 0.94113(4) 0.35569(6) 0.39602(6) 0.0240(2) Uani d . 1 . .
N N1 0.92670(12) 0.20582(17) 0.25103(17) 0.0175(5) Uani d . 1 . .
N N2 0.90050(11) 0.20201(16) 0.16004(17) 0.0164(5) Uani d . 1 . .
N N3 0.87217(12) 0.29604(17) 0.13628(18) 0.0175(5) Uani d . 1 . .
N N4 0.87976(12) 0.36420(17) 0.21135(18) 0.0191(5) Uani d . 1 . .
C C3 0.91500(14) 0.3082(2) 0.2832(2) 0.0184(6) Uani d . 1 . .
C C11 0.83626(14) 0.3154(2) 0.0438(2) 0.0175(6) Uani d . 1 . .
C C12 0.77732(14) 0.2548(2) 0.0246(2) 0.0189(6) Uani d . 1 . .
C C13 0.74450(15) 0.2681(2) -0.0670(2) 0.0222(6) Uani d . 1 . .
H H13 0.7052 0.2265 -0.0828 0.027 Uiso calc R 1 . .
C C14 0.76917(17) 0.3422(2) -0.1354(2) 0.0258(7) Uani d . 1 . .
H H14 0.7464 0.3511 -0.198 0.031 Uiso calc R 1 . .
C C15 0.82674(16) 0.4038(2) -0.1141(2) 0.0255(7) Uani d . 1 . .
H H15 0.8424 0.4553 -0.1613 0.031 Uiso calc R 1 . .
C C16 0.86101(15) 0.3897(2) -0.0240(2) 0.0220(6) Uani d . 1 . .
H H16 0.9008 0.4303 -0.0089 0.026 Uiso calc R 1 . .
O O1 0.84463(11) 0.01383(15) 0.21656(16) 0.0255(5) Uani d . 1 . .
C C1 0.81522(18) -0.0853(2) 0.2495(3) 0.0347(8) Uani d . 1 . .
H H1A 0.7779 -0.1056 0.204 0.052 Uiso calc R 1 . .
H H1B 0.7972 -0.0769 0.318 0.052 Uiso calc R 1 . .
H H1C 0.8505 -0.141 0.2491 0.052 Uiso calc R 1 . .
C C21 0.90302(14) 0.1126(2) 0.0934(2) 0.0183(6) Uani d . 1 . .
C C22 0.87405(15) 0.0159(2) 0.1243(2) 0.0214(6) Uani d . 1 . .
C C23 0.87648(16) -0.0689(2) 0.0568(2) 0.0274(7) Uani d . 1 . .
H H23 0.8586 -0.1364 0.076 0.033 Uiso calc R 1 . .
C C24 0.90459(16) -0.0560(2) -0.0376(3) 0.0299(7) Uani d . 1 . .
H H24 0.9045 -0.1145 -0.0831 0.036 Uiso calc R 1 . .
C C25 0.93295(16) 0.0403(3) -0.0676(2) 0.0286(7) Uani d . 1 . .
H H25 0.9524 0.0478 -0.1329 0.034 Uiso calc R 1 . .
C C26 0.93252(15) 0.1258(2) -0.0009(2) 0.0229(6) Uani d . 1 . .
H H26 0.9522 0.1923 -0.0195 0.027 Uiso calc R 1 . .
O O2 0.75650(10) 0.18958(15) 0.10072(14) 0.0218(5) Uani d . 1 . .
C C2 0.71273(16) 0.1018(2) 0.0731(3) 0.0298(7) Uani d . 1 . .
H H2A 0.6689 0.1295 0.0483 0.045 Uiso calc R 1 . .
H H2B 0.7047 0.0565 0.1321 0.045 Uiso calc R 1 . .
H H2C 0.7348 0.0596 0.0201 0.045 Uiso calc R 1 . .
C C01 0.96482(19) 0.3561(3) 0.6608(3) 0.0505(13) Uani d PD 0.9 . .
H H02A 0.9476 0.299 0.6172 0.076 Uiso calc PR 0.8 A 1
H H02B 0.9974 0.4004 0.6231 0.076 Uiso calc PR 0.8 A 1
H H02C 0.9264 0.4004 0.6835 0.076 Uiso calc PR 0.8 A 1
H H02D 0.9694 0.3499 0.5868 0.061 Uiso calc PR 0.1 A 2
H H02E 0.9167 0.3784 0.672 0.061 Uiso calc PR 0.1 A 2
O O01 1 0.2112(4) 0.75 0.084(2) Uani d SP 0.8 B 1
C C02 1 0.3083(5) 0.75 0.0332(14) Uani d SP 0.8 . 1
Cl Cl1 0.9637(7) 0.2275(7) 0.6975(8) 0.061(3) Uani d PD 0.1 . 2
Cl Cl2 1.0037(4) 0.4567(5) 0.6826(5) 0.0276(16) Uani d PD 0.1 . 2

loop_
_atom_site_aniso_label
_atom_site_aniso_U_11
_atom_site_aniso_U_22
_atom_site_aniso_U_33
_atom_site_aniso_U_12
_atom_site_aniso_U_13
_atom_site_aniso_U_23
S1 0.0222(4) 0.0265(4) 0.0233(4) 0.0002(3) -0.0020(3) -0.0080(3)
N1 0.0164(12) 0.0182(11) 0.0179(11) -0.0017(9) -0.0018(9) 0.0005(10)
N2 0.0148(12) 0.0151(11) 0.0194(12) -0.0002(9) -0.0012(9) -0.0003(10)
N3 0.0151(12) 0.0147(11) 0.0227(12) -0.0005(9) -0.0010(10) 0.0011(10)
N4 0.0180(12) 0.0179(11) 0.0213(12) -0.0017(9) -0.0009(10) -0.0045(10)
C3 0.0148(14) 0.0178(13) 0.0225(14) -0.0017(11) 0.0030(11) -0.0013(12)
C11 0.0172(14) 0.0171(13) 0.0182(13) 0.0041(11) -0.0004(11) -0.0006(11)
C12 0.0174(14) 0.0169(13) 0.0224(14) 0.0056(11) 0.0021(11) -0.0008(12)
C13 0.0197(15) 0.0240(15) 0.0230(14) 0.0035(12) -0.0022(12) -0.0038(13)
C14 0.0317(18) 0.0259(15) 0.0198(14) 0.0060(13) -0.0029(13) -0.0002(13)
C15 0.0310(17) 0.0220(14) 0.0236(15) 0.0038(13) 0.0024(13) 0.0033(13)
C16 0.0220(15) 0.0184(14) 0.0254(15) 0.0004(11) 0.0010(12) 0.0006(13)
O1 0.0309(12) 0.0187(10) 0.0268(11) -0.0068(9) -0.0002(9) 0.0021(9)
C1 0.041(2) 0.0239(16) 0.0396(19) -0.0137(14) -0.0026(16) 0.0044(15)
C21 0.0172(14) 0.0146(12) 0.0231(14) 0.0036(10) -0.0048(11) -0.0048(11)
C22 0.0185(14) 0.0206(14) 0.0250(15) 0.0023(11) -0.0044(12) -0.0013(12)
C23 0.0269(17) 0.0186(14) 0.0369(18) -0.0005(12) -0.0074(14) -0.0055(14)
C24 0.0287(17) 0.0282(16) 0.0329(17) 0.0085(13) -0.0108(14) -0.0107(15)
C25 0.0264(17) 0.0345(17) 0.0249(15) 0.0118(13) -0.0050(13) -0.0075(15)
C26 0.0228(16) 0.0236(15) 0.0222(14) 0.0064(12) -0.0031(12) -0.0011(12)
O2 0.0205(11) 0.0231(10) 0.0219(10) -0.0053(8) 0.0001(9) 0.0014(9)
C2 0.0250(17) 0.0301(16) 0.0342(17) -0.0101(13) -0.0068(14) 0.0055(15)
C01 0.0178(18) 0.077(3) 0.057(3) 0.003(2) -0.0090(19) 0.048(2)
O01 0.140(7) 0.026(3) 0.085(5) 0 -0.037(5) 0
C02 0.041(4) 0.033(3) 0.026(3) 0 -0.005(3) 0
Cl1 0.087(9) 0.052(6) 0.043(6) -0.052(6) 0.001(6) -0.002(5)
Cl2 0.031(4) 0.031(4) 0.021(3) 0.016(3) 0.005(3) 0.002(3)

loop_
_atom_type_symbol
_atom_type_description
_atom_type_scat_dispersion_real
_atom_type_scat_dispersion_imag
_atom_type_scat_source
C C 0.0033 0.0016 'International Tables Vol C Tables 4.2.6.8 and 6.1.1.4'
H H 0 0 'International Tables Vol C Tables 4.2.6.8 and 6.1.1.4'
N N 0.0061 0.0033 'International Tables Vol C Tables 4.2.6.8 and 6.1.1.4'
S S 0.1246 0.1234 'International Tables Vol C Tables 4.2.6.8 and 6.1.1.4'
O O 0.0106 0.006 'International Tables Vol C Tables 4.2.6.8 and 6.1.1.4'
Cl Cl 0.1484 0.1585 'International Tables Vol C Tables 4.2.6.8 and 6.1.1.4'

loop_
_geom_angle_atom_site_label_1
_geom_angle_atom_site_label_2
_geom_angle_atom_site_label_3
_geom_angle_site_symmetry_1
_geom_angle_site_symmetry_3
_geom_angle
_geom_angle_publ_flag
N2 N1 C3 . . 104.8(2) ?
N1 N2 N3 . . 110.2(2) ?
N1 N2 C21 . . 125.9(2) ?
N3 N2 C21 . . 123.9(2) ?
N4 N3 N2 . . 110.2(2) ?
N4 N3 C11 . . 126.3(2) ?
N2 N3 C11 . . 123.5(2) ?
N3 N4 C3 . . 104.6(2) ?
N4 C3 N1 . . 110.2(2) ?
N4 C3 S1 . . 126.1(2) ?
N1 C3 S1 . . 123.7(2) ?
C16 C11 C12 . . 122.2(3) ?
C16 C11 N3 . . 120.1(2) ?
C12 C11 N3 . . 117.7(2) ?
O2 C12 C13 . . 125.9(3) ?
O2 C12 C11 . . 115.8(2) ?
C13 C12 C11 . . 118.3(3) ?
C12 C13 C14 . . 119.7(3) ?
C12 C13 H13 . . 120.1 ?
C14 C13 H13 . . 120.1 ?
C13 C14 C15 . . 121.2(3) ?
C13 C14 H14 . . 119.4 ?
C15 C14 H14 . . 119.4 ?
C16 C15 C14 . . 119.7(3) ?
C16 C15 H15 . . 120.2 ?
C14 C15 H15 . . 120.2 ?
C15 C16 C11 . . 118.8(3) ?
C15 C16 H16 . . 120.6 ?
C11 C16 H16 . . 120.6 ?
C22 O1 C1 . . 117.5(2) ?
O1 C1 H1A . . 109.5 ?
O1 C1 H1B . . 109.5 ?
H1A C1 H1B . . 109.5 ?
O1 C1 H1C . . 109.5 ?
H1A C1 H1C . . 109.5 ?
H1B C1 H1C . . 109.5 ?
C26 C21 C22 . . 122.4(3) ?
C26 C21 N2 . . 118.7(2) ?
C22 C21 N2 . . 118.9(3) ?
O1 C22 C23 . . 125.7(3) ?
O1 C22 C21 . . 117.0(2) ?
C23 C22 C21 . . 117.3(3) ?
C24 C23 C22 . . 120.7(3) ?
C24 C23 H23 . . 119.7 ?
C22 C23 H23 . . 119.7 ?
C23 C24 C25 . . 121.5(3) ?
C23 C24 H24 . . 119.2 ?
C25 C24 H24 . . 119.2 ?
C24 C25 C26 . . 119.0(3) ?
C24 C25 H25 . . 120.5 ?
C26 C25 H25 . . 120.5 ?
C21 C26 C25 . . 119.1(3) ?
C21 C26 H26 . . 120.4 ?
C25 C26 H26 . . 120.4 ?
C12 O2 C2 . . 116.5(2) ?
O2 C2 H2A . . 109.5 ?
O2 C2 H2B . . 109.5 ?
H2A C2 H2B . . 109.5 ?
O2 C2 H2C . . 109.5 ?
H2A C2 H2C . . 109.5 ?
H2B C2 H2C . . 109.5 ?
C02 C01 Cl2 . . 87.2(4) ?
C02 C01 Cl1 . . 52.7(4) ?
Cl2 C01 Cl1 . . 139.1(5) ?
C02 C01 H02A . . 109.5 ?
Cl2 C01 H02A . . 154.4 ?
Cl1 C01 H02A . . 57.8 ?
C02 C01 H02B . . 109.5 ?
Cl2 C01 H02B . . 45.2 ?
Cl1 C01 H02B . . 134.2 ?
H02A C01 H02B . . 109.5 ?
C02 C01 H02C . . 109.5 ?
Cl2 C01 H02C . . 81.5 ?
Cl1 C01 H02C . . 116.2 ?
H02A C01 H02C . . 109.5 ?
H02B C01 H02C . . 109.5 ?
C02 C01 H02D . . 135.6 ?
Cl2 C01 H02D . . 102.3 ?
Cl1 C01 H02D . . 102.3 ?
H02A C01 H02D . . 52.1 ?
H02B C01 H02D . . 58.7 ?
H02C C01 H02D . . 114.8 ?
C02 C01 H02E . . 115.4 ?
Cl2 C01 H02E . . 102.3 ?
Cl1 C01 H02E . . 102.3 ?
H02A C01 H02E . . 88.3 ?
H02B C01 H02E . . 122.1 ?
H02C C01 H02E . . 21.5 ?
H02D C01 H02E . . 104.9 ?
O01 C02 C01 . 4_756 113.6(3) ?
O01 C02 C01 . . 113.6(3) ?
C01 C02 C01 4_756 . 132.8(6) ?

loop_
_geom_bond_atom_site_label_1
_geom_bond_atom_site_label_2
_geom_bond_site_symmetry_2
_geom_bond_distance
_geom_bond_publ_flag
S1 C3 . 1.690(3) ?
N1 N2 . 1.313(3) ?
N1 C3 . 1.371(3) ?
N2 N3 . 1.339(3) ?
N2 C21 . 1.428(3) ?
N3 N4 . 1.321(3) ?
N3 C11 . 1.434(4) ?
N4 C3 . 1.369(3) ?
C11 C16 . 1.382(4) ?
C11 C12 . 1.401(4) ?
C12 O2 . 1.361(3) ?
C12 C13 . 1.385(4) ?
C13 C14 . 1.385(4) ?
C13 H13 . 0.95 ?
C14 C15 . 1.392(4) ?
C14 H14 . 0.95 ?
C15 C16 . 1.382(4) ?
C15 H15 . 0.95 ?
C16 H16 . 0.95 ?
O1 C22 . 1.353(3) ?
O1 C1 . 1.436(3) ?
C1 H1A . 0.98 ?
C1 H1B . 0.98 ?
C1 H1C . 0.98 ?
C21 C26 . 1.387(4) ?
C21 C22 . 1.398(4) ?
C22 C23 . 1.391(4) ?
C23 C24 . 1.377(5) ?
C23 H23 . 0.95 ?
C24 C25 . 1.386(5) ?
C24 H24 . 0.95 ?
C25 C26 . 1.390(4) ?
C25 H25 . 0.95 ?
C26 H26 . 0.95 ?
O2 C2 . 1.439(3) ?
C2 H2A . 0.98 ?
C2 H2B . 0.98 ?
C2 H2C . 0.98 ?
C01 C02 . 1.494(4) ?
C01 Cl2 . 1.499(7) ?
C01 Cl1 . 1.683(8) ?
C01 H02A . 0.98 ?
C01 H02B . 0.98 ?
C01 H02C . 0.98 ?
C01 H02D . 0.99 ?
C01 H02E . 0.99 ?
O01 C02 . 1.216(8) ?
C02 C01 4_756 1.494(4) ?

loop_
_geom_contact_atom_site_label_1
_geom_contact_atom_site_label_2
_geom_contact_distance
_geom_contact_site_symmetry_1
_geom_contact_site_symmetry_2
_geom_contact_publ_flag
Cg Cg 3.886(3) . 5_755 n

loop_
_geom_torsion_atom_site_label_1
_geom_torsion_atom_site_label_2
_geom_torsion_atom_site_label_3
_geom_torsion_atom_site_label_4
_geom_torsion_site_symmetry_1
_geom_torsion_site_symmetry_2
_geom_torsion_site_symmetry_3
_geom_torsion_site_symmetry_4
_geom_torsion
_geom_torsion_publ_flag
C3 N1 N2 N3 . . . . -1.4(3) ?
C3 N1 N2 C21 . . . . 176.8(2) ?
N1 N2 N3 N4 . . . . 0.5(3) ?
C21 N2 N3 N4 . . . . -177.7(2) ?
N1 N2 N3 C11 . . . . -176.7(2) ?
C21 N2 N3 C11 . . . . 5.1(4) ?
N2 N3 N4 C3 . . . . 0.6(3) ?
C11 N3 N4 C3 . . . . 177.7(2) ?
N3 N4 C3 N1 . . . . -1.5(3) ?
N3 N4 C3 S1 . . . . 178.6(2) ?
N2 N1 C3 N4 . . . . 1.8(3) ?
N2 N1 C3 S1 . . . . -178.2(2) ?
N4 N3 C11 C16 . . . . 66.4(4) ?
N2 N3 C11 C16 . . . . -116.8(3) ?
N4 N3 C11 C12 . . . . -115.2(3) ?
N2 N3 C11 C12 . . . . 61.6(3) ?
C16 C11 C12 O2 . . . . -176.0(2) ?
N3 C11 C12 O2 . . . . 5.6(4) ?
C16 C11 C12 C13 . . . . 2.1(4) ?
N3 C11 C12 C13 . . . . -176.2(2) ?
O2 C12 C13 C14 . . . . 176.1(3) ?
C11 C12 C13 C14 . . . . -1.9(4) ?
C12 C13 C14 C15 . . . . 0.2(4) ?
C13 C14 C15 C16 . . . . 1.3(5) ?
C14 C15 C16 C11 . . . . -1.1(4) ?
C12 C11 C16 C15 . . . . -0.6(4) ?
N3 C11 C16 C15 . . . . 177.6(2) ?
N1 N2 C21 C26 . . . . -122.6(3) ?
N3 N2 C21 C26 . . . . 55.4(4) ?
N1 N2 C21 C22 . . . . 59.1(4) ?
N3 N2 C21 C22 . . . . -122.9(3) ?
C1 O1 C22 C23 . . . . 2.2(4) ?
C1 O1 C22 C21 . . . . -179.5(3) ?
C26 C21 C22 O1 . . . . -177.7(3) ?
N2 C21 C22 O1 . . . . 0.5(4) ?
C26 C21 C22 C23 . . . . 0.8(4) ?
N2 C21 C22 C23 . . . . 179.0(2) ?
O1 C22 C23 C24 . . . . 176.4(3) ?
C21 C22 C23 C24 . . . . -1.9(4) ?
C22 C23 C24 C25 . . . . 1.8(5) ?
C23 C24 C25 C26 . . . . -0.4(4) ?
C22 C21 C26 C25 . . . . 0.6(4) ?
N2 C21 C26 C25 . . . . -177.7(2) ?
C24 C25 C26 C21 . . . . -0.8(4) ?
C13 C12 O2 C2 . . . . 22.9(4) ?
C11 C12 O2 C2 . . . . -159.1(3) ?
Cl2 C01 C02 O01 . . . . -160.1(3) ?
Cl1 C01 C02 O01 . . . . 11.4(6) ?
Cl2 C01 C02 C01 . . . 4_756 19.9(3) ?
Cl1 C01 C02 C01 . . . 4_756 -168.6(6) ?
